data_7055612
loop_
_publ_author_name
'Phukan, Nithi'
'Baruah, Jubaraj B.'

_publ_section_title
;
 Solvent and anion facilitated conformational changes in benzylamine
 substituted thiazolamine
;
_journal_issue 8
_journal_name_full 'New J. Chem.'
_journal_page_first 6899
_journal_paper_doi 10.1039/C6NJ00154H
_journal_volume 40
_journal_year 2016
_chemical_formula_moiety 'C16 H18 N4 S2'
_chemical_formula_sum 'C16 H18 N4 S2'
_chemical_formula_weight 330.46
_chemical_name_systematic
; 
 ? 
;
_space_group_IT_number 15
_symmetry_cell_setting monoclinic
_symmetry_space_group_name_Hall '-C 2yc'
_symmetry_space_group_name_H-M 'C 1 2/c 1'
_atom_sites_solution_hydrogens geom
_atom_sites_solution_primary direct
_atom_sites_solution_secondary difmap
_audit_creation_method SHELXL-97
_audit_update_record
;
2016-04-25 deposited with the CCDC.
2016-06-07 downloaded from the CCDC.
;
_cell_angle_alpha 90.00
_cell_angle_beta 99.507(12)
_cell_angle_gamma 90.00
_cell_formula_units_Z 4
_cell_length_a 19.017(2)
_cell_length_b 5.1090(5)
_cell_length_c 17.805(2)
_cell_measurement_reflns_used 4292
_cell_measurement_temperature 296(2)
_cell_measurement_theta_max 27.27
_cell_measurement_theta_min 2.90
_cell_volume 1706.1(3)
_computing_cell_refinement 'Bruker SMART'
_computing_data_collection 'Bruker SMART'
_computing_data_reduction 'Bruker SAINT'
_computing_molecular_graphics 'Bruker SHELXTL'
_computing_publication_material 'Bruker SHELXTL'
_computing_structure_refinement 'SHELXL-97 (Sheldrick, 1997)'
_computing_structure_solution 'SHELXS-97 (Sheldrick, 1990)'
_diffrn_ambient_temperature 296(2)
_diffrn_measured_fraction_theta_full 0.984
_diffrn_measured_fraction_theta_max 0.984
_diffrn_measurement_device_type 'CCD area detector'
_diffrn_measurement_method 'phi and omega scans'
_diffrn_radiation_monochromator graphite
_diffrn_radiation_source 'fine-focus sealed tube'
_diffrn_radiation_type MoK\a
_diffrn_radiation_wavelength 0.71073
_diffrn_reflns_av_R_equivalents 0.0412
_diffrn_reflns_av_sigmaI/netI 0.0274
_diffrn_reflns_limit_h_max 22
_diffrn_reflns_limit_h_min -20
_diffrn_reflns_limit_k_max 6
_diffrn_reflns_limit_k_min -6
_diffrn_reflns_limit_l_max 20
_diffrn_reflns_limit_l_min -19
_diffrn_reflns_number 8821
_diffrn_reflns_theta_full 25.24
_diffrn_reflns_theta_max 25.24
_diffrn_reflns_theta_min 2.17
_exptl_absorpt_coefficient_mu 0.314
_exptl_absorpt_correction_T_max 0.963
_exptl_absorpt_correction_T_min 0.914
_exptl_absorpt_correction_type multi-scan
_exptl_absorpt_process_details multi-scan
_exptl_crystal_colour colorless
_exptl_crystal_density_diffrn 1.287
_exptl_crystal_density_method 'not measured'
_exptl_crystal_description block
_exptl_crystal_F_000 696
_exptl_crystal_size_max 0.32
_exptl_crystal_size_mid 0.24
_exptl_crystal_size_min 0.12
_refine_diff_density_max 0.626
_refine_diff_density_min -0.249
_refine_diff_density_rms 0.069
_refine_ls_extinction_method none
_refine_ls_goodness_of_fit_ref 1.062
_refine_ls_hydrogen_treatment constr
_refine_ls_matrix_type full
_refine_ls_number_parameters 101
_refine_ls_number_reflns 1522
_refine_ls_number_restraints 0
_refine_ls_restrained_S_all 1.062
_refine_ls_R_factor_all 0.0765
_refine_ls_R_factor_gt 0.0659
_refine_ls_shift/su_max 0.000
_refine_ls_shift/su_mean 0.000
_refine_ls_structure_factor_coef Fsqd
_refine_ls_weighting_details 'calc w=1/[\s^2^(Fo^2^)+(0.0000P)^2^+12.0000P] where P=(Fo^2^+2Fc^2^)/3'
_refine_ls_weighting_scheme calc
_refine_ls_wR_factor_gt 0.1502
_refine_ls_wR_factor_ref 0.1552
_reflns_number_gt 1217
_reflns_number_total 1522
_reflns_threshold_expression >2sigma(I)
_cod_data_source_file c6nj00154h2.cif
_cod_data_source_block La
_cod_depositor_comments 'Adding full bibliography for 7055612--7055616.cif.'
_cod_original_cell_volume 1706.2(3)
_cod_original_sg_symbol_H-M 'C 2/c'
_cod_database_code 7055612

loop_
_symmetry_equiv_pos_as_xyz
'x, y, z'
'-x, y, -z+1/2'
'x+1/2, y+1/2, z'
'-x+1/2, y+1/2, -z+1/2'
'-x, -y, -z'
'x, -y, z-1/2'
'-x+1/2, -y+1/2, -z'
'x+1/2, -y+1/2, z-1/2'

loop_
_atom_site_label
_atom_site_type_symbol
_atom_site_fract_x
_atom_site_fract_y
_atom_site_fract_z
_atom_site_U_iso_or_equiv
_atom_site_adp_type
_atom_site_occupancy
_atom_site_symmetry_multiplicity
_atom_site_calc_flag
_atom_site_refinement_flags
S1 S 0.38288(7) 0.0922(3) 0.67809(7) 0.0650(4) Uani 1 1 d .
C4 C 0.3140(2) 0.1177(8) 0.5994(2) 0.0400(9) Uani 1 1 d .
C3 C 0.2862(3) 0.4273(11) 0.6760(3) 0.0633(13) Uani 1 1 d .
H3 H 0.2588 0.5639 0.6900 0.076 Uiso 1 1 calc R
C2 C 0.3440(3) 0.3434(11) 0.7221(3) 0.0641(14) Uani 1 1 d .
C1 C 0.3766(4) 0.4425(14) 0.7999(3) 0.101(2) Uani 1 1 d .
H1A H 0.4245 0.5003 0.7989 0.151 Uiso 1 1 calc R
H1B H 0.3772 0.3042 0.8365 0.151 Uiso 1 1 calc R
H1C H 0.3489 0.5862 0.8138 0.151 Uiso 1 1 calc R
C6 C 0.4361(2) -0.1065(8) 0.5156(2) 0.0441(10) Uani 1 1 d .
C7 C 0.4354(2) 0.1007(10) 0.4653(3) 0.0566(12) Uani 1 1 d .
H7 H 0.3923 0.1697 0.4412 0.068 Uiso 1 1 calc R
C5 C 0.3666(2) -0.2273(9) 0.5306(3) 0.0515(11) Uani 1 1 d .
H5A H 0.3489 -0.3450 0.4890 0.062 Uiso 1 1 calc R
H5B H 0.3764 -0.3311 0.5768 0.062 Uiso 1 1 calc R
C8 C 0.5005(2) -0.2055(9) 0.5492(3) 0.0537(12) Uani 1 1 d .
H8 H 0.5015 -0.3461 0.5825 0.064 Uiso 1 1 calc R
N2 N 0.31109(18) -0.0394(7) 0.5387(2) 0.0508(10) Uani 1 1 d .
H2 H 0.2748 -0.0284 0.5030 0.061 Uiso 1 1 calc R
N1 N 0.26819(19) 0.3028(8) 0.6057(2) 0.0540(10) Uani 1 1 d .

loop_
_atom_site_aniso_label
_atom_site_aniso_U_11
_atom_site_aniso_U_22
_atom_site_aniso_U_33
_atom_site_aniso_U_23
_atom_site_aniso_U_13
_atom_site_aniso_U_12
S1 0.0663(8) 0.0686(9) 0.0523(8) -0.0042(6) -0.0134(6) 0.0033(7)
C4 0.035(2) 0.048(2) 0.037(2) 0.0043(19) 0.0042(16) -0.0058(19)
C3 0.074(3) 0.065(3) 0.054(3) -0.006(3) 0.019(3) 0.000(3)
C2 0.084(4) 0.064(3) 0.043(3) -0.004(2) 0.004(2) -0.012(3)
C1 0.138(6) 0.103(5) 0.053(4) -0.019(3) -0.007(3) -0.007(5)
C6 0.041(2) 0.045(2) 0.045(2) -0.002(2) 0.0046(18) 0.0020(19)
C7 0.041(2) 0.061(3) 0.065(3) 0.014(2) 0.002(2) 0.007(2)
C5 0.046(2) 0.051(3) 0.057(3) -0.005(2) 0.009(2) -0.004(2)
C8 0.050(3) 0.053(3) 0.056(3) 0.015(2) 0.003(2) 0.001(2)
N2 0.0379(18) 0.062(2) 0.050(2) -0.0120(19) 0.0004(15) -0.0021(17)
N1 0.048(2) 0.064(3) 0.051(2) -0.0064(19) 0.0103(17) 0.0001(19)

loop_
_atom_type_symbol
_atom_type_description
_atom_type_scat_dispersion_real
_atom_type_scat_dispersion_imag
_atom_type_scat_source
C C 0.0033 0.0016 'International Tables Vol C Tables 4.2.6.8 and 6.1.1.4'
N N 0.0061 0.0033 'International Tables Vol C Tables 4.2.6.8 and 6.1.1.4'
S S 0.1246 0.1234 'International Tables Vol C Tables 4.2.6.8 and 6.1.1.4'
H H 0.0000 0.0000 'International Tables Vol C Tables 4.2.6.8 and 6.1.1.4'

loop_
_geom_angle_atom_site_label_1
_geom_angle_atom_site_label_2
_geom_angle_atom_site_label_3
_geom_angle
_geom_angle_site_symmetry_3
C2 S1 C4 89.3(2) .
N1 C4 N2 124.5(4) .
N1 C4 S1 113.9(3) .
N2 C4 S1 121.6(3) .
C2 C3 N1 117.6(5) .
C3 C2 C1 129.1(6) .
C3 C2 S1 109.3(4) .
C1 C2 S1 121.5(5) .
C8 C6 C7 118.6(4) .
C8 C6 C5 120.9(4) .
C7 C6 C5 120.5(4) .
C6 C7 C8 119.9(4) 5_656
N2 C5 C6 114.6(4) .
C6 C8 C7 121.6(4) 5_656
C4 N2 C5 122.9(4) .
C4 N1 C3 109.9(4) .

loop_
_geom_bond_atom_site_label_1
_geom_bond_atom_site_label_2
_geom_bond_distance
_geom_bond_site_symmetry_2
S1 C2 1.732(6) .
S1 C4 1.758(4) .
C4 N1 1.303(5) .
C4 N2 1.340(5) .
C3 C2 1.329(7) .
C3 N1 1.394(6) .
C2 C1 1.510(7) .
C6 C8 1.367(6) .
C6 C7 1.385(6) .
C6 C5 1.523(6) .
C7 C8 1.394(6) 5_656
C5 N2 1.452(5) .
C8 C7 1.394(6) 5_656
